data_1517032
loop_
_publ_author_name
'Yoo, Changho'
'Oh, Seohee'
'Kim, Jin'
'Lee, Yunho'

_publ_section_title
;
 Transmethylation of a four-coordinate nickel(i) monocarbonyl species with
 methyl iodide
;
_journal_issue 10
_journal_name_full 'Chemical Science'
_journal_page_first 3853
_journal_paper_doi 10.1039/C4SC01089B
_journal_volume 5
_journal_year 2014
_chemical_formula_sum 'C31 H49 N Ni O P2'
_chemical_formula_weight 572.36
_chemical_name_common (PNP)NiCOtBu
_chemical_name_systematic
; 
 ? 
;
_space_group_IT_number 14
_symmetry_cell_setting monoclinic
_symmetry_space_group_name_Hall '-P 2ybc'
_symmetry_space_group_name_H-M 'P 1 21/c 1'
_atom_sites_solution_hydrogens geom
_atom_sites_solution_primary direct
_atom_sites_solution_secondary difmap
_audit_creation_method SHELXL-97
_cell_angle_alpha 90.00
_cell_angle_beta 106.49(3)
_cell_angle_gamma 90.00
_cell_formula_units_Z 4
_cell_length_a 12.110(2)
_cell_length_b 13.584(3)
_cell_length_c 19.335(4)
_cell_measurement_reflns_used 17062
_cell_measurement_temperature 100(2)
_cell_measurement_theta_max 29.55
_cell_measurement_theta_min 1.83
_cell_volume 3049.8(12)
_computing_cell_refinement HKL3000
_computing_data_collection 'PAL ADSC Quantum-210 ADX Program'
_computing_data_reduction HKL3000
_computing_molecular_graphics ORTEP3
_computing_publication_material 'Bruker SHELXTL'
_computing_structure_refinement 'SHELXL-97 (Sheldrick, 1997)'
_computing_structure_solution 'SHELXS-97 (Sheldrick, 1990)'
_diffrn_ambient_temperature 100(2)
_diffrn_measured_fraction_theta_full 0.986
_diffrn_measured_fraction_theta_max 0.986
_diffrn_measurement_device_type 'ADSC Q210 CCD area detector'
_diffrn_measurement_method 'omega scan'
_diffrn_radiation_monochromator 'Si(111) double crystal monochromator'
_diffrn_radiation_source 'PLSII 2D bending magnet'
_diffrn_radiation_type synchrotron
_diffrn_radiation_wavelength 0.70000
_diffrn_reflns_av_R_equivalents 0.0213
_diffrn_reflns_av_sigmaI/netI 0.0264
_diffrn_reflns_limit_h_max 17
_diffrn_reflns_limit_h_min -17
_diffrn_reflns_limit_k_max 18
_diffrn_reflns_limit_k_min -18
_diffrn_reflns_limit_l_max 27
_diffrn_reflns_limit_l_min -27
_diffrn_reflns_number 17062
_diffrn_reflns_theta_full 29.55
_diffrn_reflns_theta_max 29.55
_diffrn_reflns_theta_min 1.83
_diffrn_standards_number 0
_exptl_absorpt_coefficient_mu 0.735
_exptl_absorpt_correction_T_max 0.9642
_exptl_absorpt_correction_T_min 0.9572
_exptl_absorpt_correction_type empirical
_exptl_absorpt_process_details 'HKL3000 Scalepack'
_exptl_crystal_colour orange
_exptl_crystal_density_diffrn 1.247
_exptl_crystal_density_meas ?
_exptl_crystal_density_method 'not measured'
_exptl_crystal_description block
_exptl_crystal_F_000 1232
_exptl_crystal_size_max 0.06
_exptl_crystal_size_mid 0.05
_exptl_crystal_size_min 0.05
_refine_diff_density_max 0.541
_refine_diff_density_min -0.754
_refine_diff_density_rms 0.075
_refine_ls_extinction_method none
_refine_ls_goodness_of_fit_ref 1.066
_refine_ls_hydrogen_treatment constr
_refine_ls_matrix_type full
_refine_ls_number_parameters 327
_refine_ls_number_reflns 8805
_refine_ls_number_restraints 0
_refine_ls_restrained_S_all 1.066
_refine_ls_R_factor_all 0.0349
_refine_ls_R_factor_gt 0.0321
_refine_ls_shift/su_max 0.001
_refine_ls_shift/su_mean 0.000
_refine_ls_structure_factor_coef Fsqd
_refine_ls_weighting_details 'calc w=1/[\s^2^(Fo^2^)+(0.0611P)^2^+0.9644P] where P=(Fo^2^+2Fc^2^)/3'
_refine_ls_weighting_scheme calc
_refine_ls_wR_factor_gt 0.0930
_refine_ls_wR_factor_ref 0.0949
_reflns_number_gt 8016
_reflns_number_total 8805
_reflns_threshold_expression >2sigma(I)
_cod_data_source_file c4sc01089b2.cif
_cod_data_source_block p201-1
_cod_depositor_comments
;
The following automatic conversions were performed:

'_symmetry_cell_setting' value 'Monoclinic' changed to 'monoclinic'
according to
/usr/data/users/saulius/crontab/automatic-downloads/rss-feeds/RSC/lib/dictionaries/cif_core.dic
dictionary named 'cif_core.dic' version 2.4.2 from 2011-04-26.

Automatic conversion script
Id: cif_fix_values 2281 2013-09-26 08:29:07Z andrius 

 Adding full bibliography for 1517024--1517032.cif.

The following automatic conversions were performed:

'_exptl_crystal_density_meas' value 'not measured' was changed to '?'
- the value is perceived as not measured.

Automatic conversion script
Id: cif_fix_values 3008 2015-01-20 13:52:24Z robertas 
;
_cod_original_cell_volume 3049.9(11)
_cod_original_sg_symbol_H-M P2(1)/c
_cod_database_code 1517032

loop_
_symmetry_equiv_pos_as_xyz
'x, y, z'
'-x, y+1/2, -z+1/2'
'-x, -y, -z'
'x, -y-1/2, z-1/2'

loop_
_atom_site_label
_atom_site_type_symbol
_atom_site_fract_x
_atom_site_fract_y
_atom_site_fract_z
_atom_site_U_iso_or_equiv
_atom_site_adp_type
_atom_site_occupancy
_atom_site_symmetry_multiplicity
_atom_site_calc_flag
_atom_site_refinement_flags
C1 C 0.27563(9) 0.35141(9) 0.07272(6) 0.01050(19) Uani 1 1 d .
C2 C 0.27156(10) 0.24514(9) 0.04049(6) 0.0137(2) Uani 1 1 d .
C3 C 0.31211(11) 0.16636(10) 0.09865(7) 0.0195(2) Uani 1 1 d .
H3A H 0.3078 0.1015 0.0758 0.029 Uiso 1 1 calc R
H3B H 0.2626 0.1672 0.1309 0.029 Uiso 1 1 calc R
H3C H 0.3918 0.1799 0.1265 0.029 Uiso 1 1 calc R
C4 C 0.14723(11) 0.22366(11) -0.00324(7) 0.0213(3) Uani 1 1 d .
H4A H 0.1426 0.1574 -0.0239 0.032 Uiso 1 1 calc R
H4B H 0.1226 0.2720 -0.0422 0.032 Uiso 1 1 calc R
H4C H 0.0969 0.2278 0.0284 0.032 Uiso 1 1 calc R
C5 C 0.34673(11) 0.24481(11) -0.01161(7) 0.0202(3) Uani 1 1 d .
H5A H 0.3457 0.1790 -0.0326 0.030 Uiso 1 1 calc R
H5B H 0.4260 0.2624 0.0147 0.030 Uiso 1 1 calc R
H5C H 0.3164 0.2928 -0.0502 0.030 Uiso 1 1 calc R
C6 C 0.58491(9) 0.39308(9) 0.26653(6) 0.01040(19) Uani 1 1 d .
C7 C 0.70306(10) 0.37660(9) 0.29471(6) 0.0138(2) Uani 1 1 d .
H7 H 0.7522 0.3860 0.2647 0.017 Uiso 1 1 calc R
C8 C 0.75039(10) 0.34669(10) 0.36595(6) 0.0150(2) Uani 1 1 d .
C9 C 0.67593(10) 0.33571(9) 0.40871(6) 0.0141(2) Uani 1 1 d .
H9 H 0.7064 0.3148 0.4573 0.017 Uiso 1 1 calc R
C10 C 0.55866(10) 0.35428(9) 0.38263(6) 0.0122(2) Uani 1 1 d .
H10 H 0.5109 0.3475 0.4137 0.015 Uiso 1 1 calc R
C11 C 0.51004(9) 0.38314(8) 0.31038(6) 0.00905(19) Uani 1 1 d .
C12 C 0.87677(11) 0.32342(12) 0.39516(7) 0.0228(3) Uani 1 1 d .
H12A H 0.9193 0.3838 0.4136 0.034 Uiso 1 1 calc R
H12B H 0.9052 0.2960 0.3565 0.034 Uiso 1 1 calc R
H12C H 0.8880 0.2753 0.4343 0.034 Uiso 1 1 calc R
C13 C 0.20075(10) 0.42560(9) 0.28267(6) 0.01119(19) Uani 1 1 d .
C14 C 0.12264(10) 0.46435(9) 0.31668(6) 0.0145(2) Uani 1 1 d .
H14 H 0.0424 0.4573 0.2942 0.017 Uiso 1 1 calc R
C15 C 0.15925(11) 0.51289(9) 0.38260(7) 0.0162(2) Uani 1 1 d .
C16 C 0.27807(11) 0.52363(9) 0.41296(6) 0.0164(2) Uani 1 1 d .
H16 H 0.3053 0.5578 0.4574 0.020 Uiso 1 1 calc R
C17 C 0.35755(10) 0.48624(9) 0.38056(6) 0.0133(2) Uani 1 1 d .
H17 H 0.4375 0.4961 0.4027 0.016 Uiso 1 1 calc R
C18 C 0.32093(9) 0.43349(8) 0.31475(6) 0.01010(19) Uani 1 1 d .
C19 C 0.07536(13) 0.55526(11) 0.41950(8) 0.0240(3) Uani 1 1 d .
H19A H -0.0036 0.5447 0.3891 0.036 Uiso 1 1 calc R
H19B H 0.0895 0.6260 0.4272 0.036 Uiso 1 1 calc R
H19C H 0.0858 0.5226 0.4661 0.036 Uiso 1 1 calc R
C20 C 0.45204(13) 0.60621(10) 0.21564(7) 0.0201(2) Uani 1 1 d .
H20A H 0.4542 0.6776 0.2090 0.030 Uiso 1 1 calc R
H20B H 0.4941 0.5895 0.2655 0.030 Uiso 1 1 calc R
H20C H 0.3718 0.5846 0.2057 0.030 Uiso 1 1 calc R
C21 C 0.50817(10) 0.55455(9) 0.16377(6) 0.0130(2) Uani 1 1 d .
H21 H 0.5902 0.5765 0.1755 0.016 Uiso 1 1 calc R
C22 C 0.44786(12) 0.58330(10) 0.08537(7) 0.0183(2) Uani 1 1 d .
H22A H 0.4489 0.6551 0.0805 0.027 Uiso 1 1 calc R
H22B H 0.3680 0.5601 0.0722 0.027 Uiso 1 1 calc R
H22C H 0.4882 0.5531 0.0534 0.027 Uiso 1 1 calc R
C23 C 0.69668(11) 0.43680(11) 0.11195(7) 0.0205(3) Uani 1 1 d .
H23A H 0.7355 0.4062 0.0793 0.031 Uiso 1 1 calc R
H23B H 0.7506 0.4416 0.1604 0.031 Uiso 1 1 calc R
H23C H 0.6703 0.5028 0.0944 0.031 Uiso 1 1 calc R
C24 C 0.59272(10) 0.37366(9) 0.11476(6) 0.0126(2) Uani 1 1 d .
H24 H 0.5395 0.3741 0.0647 0.015 Uiso 1 1 calc R
C25 C 0.62871(11) 0.26602(10) 0.13090(7) 0.0180(2) Uani 1 1 d .
H25A H 0.6738 0.2445 0.0988 0.027 Uiso 1 1 calc R
H25B H 0.5598 0.2248 0.1230 0.027 Uiso 1 1 calc R
H25C H 0.6755 0.2599 0.1812 0.027 Uiso 1 1 calc R
C26 C 0.08820(12) 0.54980(10) 0.13328(7) 0.0211(3) Uani 1 1 d .
H26A H 0.0247 0.5910 0.1053 0.032 Uiso 1 1 calc R
H26B H 0.1480 0.5458 0.1083 0.032 Uiso 1 1 calc R
H26C H 0.1207 0.5788 0.1811 0.032 Uiso 1 1 calc R
C27 C 0.04302(10) 0.44621(9) 0.14128(6) 0.0142(2) Uani 1 1 d .
H27 H -0.0143 0.4521 0.1695 0.017 Uiso 1 1 calc R
C28 C -0.01911(10) 0.40222(11) 0.06763(7) 0.0184(2) Uani 1 1 d .
H28A H -0.0820 0.4460 0.0424 0.028 Uiso 1 1 calc R
H28B H -0.0505 0.3376 0.0743 0.028 Uiso 1 1 calc R
H28C H 0.0354 0.3950 0.0390 0.028 Uiso 1 1 calc R
C29 C 0.18989(13) 0.18714(11) 0.26009(8) 0.0243(3) Uani 1 1 d .
H29A H 0.1573 0.1226 0.2656 0.036 Uiso 1 1 calc R
H29B H 0.2105 0.2216 0.3065 0.036 Uiso 1 1 calc R
H29C H 0.2589 0.1784 0.2438 0.036 Uiso 1 1 calc R
C30 C 0.10076(10) 0.24787(9) 0.20428(6) 0.0144(2) Uani 1 1 d .
H30 H 0.0861 0.2131 0.1570 0.017 Uiso 1 1 calc R
C31 C -0.01338(12) 0.25134(11) 0.22327(8) 0.0238(3) Uani 1 1 d .
H31A H -0.0399 0.1841 0.2277 0.036 Uiso 1 1 calc R
H31B H -0.0710 0.2860 0.1851 0.036 Uiso 1 1 calc R
H31C H -0.0025 0.2861 0.2691 0.036 Uiso 1 1 calc R
N1 N 0.39282(8) 0.39499(8) 0.27716(5) 0.00950(17) Uani 1 1 d .
Ni1 Ni 0.332348(11) 0.372849(10) 0.172946(7) 0.00730(5) Uani 1 1 d .
O1 O 0.24100(8) 0.41864(7) 0.03054(4) 0.01563(17) Uani 1 1 d .
P1 P 0.16335(2) 0.36951(2) 0.194086(15) 0.00888(7) Uani 1 1 d .
P2 P 0.50651(2) 0.41922(2) 0.173592(14) 0.00781(7) Uani 1 1 d .

loop_
_atom_site_aniso_label
_atom_site_aniso_U_11
_atom_site_aniso_U_22
_atom_site_aniso_U_33
_atom_site_aniso_U_23
_atom_site_aniso_U_13
_atom_site_aniso_U_12
C1 0.0076(4) 0.0146(5) 0.0094(4) -0.0032(4) 0.0026(3) -0.0015(4)
C2 0.0107(5) 0.0157(6) 0.0140(5) -0.0060(4) 0.0026(4) -0.0017(4)
C3 0.0195(5) 0.0137(6) 0.0246(6) -0.0018(5) 0.0054(5) 0.0015(4)
C4 0.0129(5) 0.0244(7) 0.0237(6) -0.0115(5) 0.0005(4) -0.0044(5)
C5 0.0181(5) 0.0259(7) 0.0183(5) -0.0112(5) 0.0081(4) -0.0034(5)
C6 0.0097(4) 0.0119(5) 0.0088(4) 0.0000(4) 0.0014(4) -0.0009(4)
C7 0.0094(5) 0.0199(6) 0.0113(5) -0.0015(4) 0.0019(4) -0.0010(4)
C8 0.0109(5) 0.0189(6) 0.0124(5) -0.0029(4) -0.0013(4) 0.0014(4)
C9 0.0152(5) 0.0157(6) 0.0087(4) -0.0010(4) -0.0011(4) 0.0014(4)
C10 0.0138(5) 0.0135(5) 0.0087(4) 0.0000(4) 0.0023(4) 0.0003(4)
C11 0.0104(5) 0.0076(5) 0.0084(4) -0.0007(3) 0.0015(4) -0.0013(3)
C12 0.0119(5) 0.0364(8) 0.0165(5) -0.0024(5) -0.0017(4) 0.0045(5)
C13 0.0128(5) 0.0119(5) 0.0099(4) 0.0003(4) 0.0050(4) 0.0014(4)
C14 0.0151(5) 0.0150(6) 0.0158(5) 0.0016(4) 0.0084(4) 0.0037(4)
C15 0.0244(6) 0.0120(6) 0.0163(5) 0.0014(4) 0.0125(4) 0.0054(4)
C16 0.0266(6) 0.0112(5) 0.0132(5) -0.0019(4) 0.0086(4) 0.0022(4)
C17 0.0183(5) 0.0114(5) 0.0103(5) -0.0017(4) 0.0041(4) 0.0000(4)
C18 0.0142(5) 0.0082(5) 0.0091(4) 0.0008(4) 0.0052(4) 0.0009(4)
C19 0.0313(7) 0.0222(7) 0.0242(6) -0.0016(5) 0.0173(5) 0.0088(5)
C20 0.0344(7) 0.0101(5) 0.0184(6) -0.0021(4) 0.0114(5) 0.0006(5)
C21 0.0176(5) 0.0086(5) 0.0126(5) -0.0008(4) 0.0038(4) -0.0032(4)
C22 0.0280(6) 0.0125(6) 0.0140(5) 0.0024(4) 0.0052(5) 0.0000(5)
C23 0.0147(5) 0.0282(7) 0.0219(6) 0.0004(5) 0.0106(4) -0.0041(5)
C24 0.0117(5) 0.0162(6) 0.0114(5) -0.0011(4) 0.0055(4) 0.0001(4)
C25 0.0158(5) 0.0176(6) 0.0210(6) -0.0034(4) 0.0059(4) 0.0041(4)
C26 0.0268(6) 0.0160(6) 0.0196(6) 0.0041(5) 0.0051(5) 0.0063(5)
C27 0.0116(5) 0.0173(6) 0.0139(5) 0.0032(4) 0.0038(4) 0.0062(4)
C28 0.0108(5) 0.0276(7) 0.0151(5) 0.0021(5) 0.0008(4) 0.0030(5)
C29 0.0284(7) 0.0177(7) 0.0239(6) 0.0090(5) 0.0030(5) 0.0007(5)
C30 0.0136(5) 0.0141(6) 0.0159(5) 0.0012(4) 0.0051(4) -0.0022(4)
C31 0.0208(6) 0.0245(7) 0.0316(7) -0.0004(5) 0.0162(5) -0.0069(5)
N1 0.0082(4) 0.0137(4) 0.0065(4) -0.0015(3) 0.0018(3) 0.0003(3)
Ni1 0.00626(8) 0.00926(9) 0.00639(8) -0.00120(4) 0.00179(5) -0.00060(4)
O1 0.0169(4) 0.0175(5) 0.0112(4) 0.0007(3) 0.0019(3) 0.0005(3)
P1 0.00720(12) 0.01096(15) 0.00888(13) 0.00066(9) 0.00289(10) 0.00066(9)
P2 0.00742(12) 0.00900(14) 0.00695(12) -0.00062(9) 0.00193(9) -0.00120(9)

loop_
_atom_type_symbol
_atom_type_description
_atom_type_scat_dispersion_real
_atom_type_scat_dispersion_imag
_atom_type_scat_source
C C 0.0033 0.0016 'International Tables Vol C Tables 4.2.6.8 and 6.1.1.4'
H H 0.0000 0.0000 'International Tables Vol C Tables 4.2.6.8 and 6.1.1.4'
N N 0.0063 0.0031 'International Tables Vol C Tables 4.2.6.8 and 6.1.1.4'
O O 0.0112 0.0059 'International Tables Vol C Tables 4.2.6.8 and 6.1.1.4'
P P 0.1018 0.0938 'International Tables Vol C Tables 4.2.6.8 and 6.1.1.4'
Ni Ni 0.3576 1.0944 'International Tables Vol C Tables 4.2.6.8 and 6.1.1.4'

loop_
_geom_angle_atom_site_label_1
_geom_angle_atom_site_label_2
_geom_angle_atom_site_label_3
_geom_angle
O1 C1 C2 117.30(10)
O1 C1 Ni1 121.90(9)
C2 C1 Ni1 120.79(8)
C3 C2 C4 109.46(11)
C3 C2 C5 110.71(11)
C4 C2 C5 108.05(10)
C3 C2 C1 112.63(10)
C4 C2 C1 108.06(10)
C5 C2 C1 107.79(10)
C7 C6 C11 120.76(10)
C7 C6 P2 127.45(9)
C11 C6 P2 111.64(8)
C8 C7 C6 121.36(11)
C9 C8 C7 117.62(11)
C9 C8 C12 120.97(11)
C7 C8 C12 121.37(11)
C10 C9 C8 122.17(11)
C9 C10 C11 120.48(11)
N1 C11 C10 125.06(10)
N1 C11 C6 117.16(10)
C10 C11 C6 117.57(10)
C14 C13 C18 120.93(10)
C14 C13 P1 125.58(9)
C18 C13 P1 113.37(8)
C15 C14 C13 121.79(11)
C14 C15 C16 117.16(11)
C14 C15 C19 122.06(12)
C16 C15 C19 120.75(12)
C17 C16 C15 122.40(11)
C16 C17 C18 120.71(11)
N1 C18 C13 117.57(10)
N1 C18 C17 125.36(10)
C13 C18 C17 116.92(10)
C20 C21 C22 110.78(11)
C20 C21 P2 111.61(8)
C22 C21 P2 109.78(8)
C25 C24 C23 110.56(10)
C25 C24 P2 111.75(8)
C23 C24 P2 116.40(9)
C28 C27 C26 111.08(10)
C28 C27 P1 113.37(9)
C26 C27 P1 109.00(8)
C31 C30 C29 110.59(11)
C31 C30 P1 115.06(9)
C29 C30 P1 109.12(9)
C18 N1 C11 120.82(9)
C18 N1 Ni1 119.32(7)
C11 N1 Ni1 119.40(8)
C1 Ni1 N1 179.47(4)
C1 Ni1 P2 96.85(4)
N1 Ni1 P2 82.66(4)
C1 Ni1 P1 95.80(4)
N1 Ni1 P1 84.73(4)
P2 Ni1 P1 161.339(13)
C13 P1 C27 103.41(6)
C13 P1 C30 105.95(5)
C27 P1 C30 106.26(6)
C13 P1 Ni1 99.85(5)
C27 P1 Ni1 121.06(4)
C30 P1 Ni1 117.97(4)
C6 P2 C21 106.18(5)
C6 P2 C24 108.35(6)
C21 P2 C24 104.14(5)
C6 P2 Ni1 100.44(5)
C21 P2 Ni1 108.83(4)
C24 P2 Ni1 127.38(4)

loop_
_geom_bond_atom_site_label_1
_geom_bond_atom_site_label_2
_geom_bond_distance
C1 O1 1.2169(15)
C1 C2 1.5676(17)
C1 Ni1 1.8858(12)
C2 C3 1.5289(18)
C2 C4 1.5311(17)
C2 C5 1.5375(17)
C6 C7 1.3970(16)
C6 C11 1.4125(15)
C6 P2 1.8134(13)
C7 C8 1.3940(17)
C8 C9 1.3936(17)
C8 C12 1.5068(17)
C9 C10 1.3886(16)
C10 C11 1.4090(15)
C11 N1 1.3914(14)
C13 C14 1.3991(15)
C13 C18 1.4149(16)
C13 P1 1.8109(12)
C14 C15 1.3909(17)
C15 C16 1.3989(19)
C15 C19 1.5113(17)
C16 C17 1.3853(16)
C17 C18 1.4173(15)
C18 N1 1.3853(14)
C20 C21 1.5321(17)
C21 C22 1.5347(17)
C21 P2 1.8489(13)
C23 C24 1.5371(17)
C24 C25 1.5323(18)
C24 P2 1.8549(12)
C26 C27 1.5334(19)
C27 C28 1.5307(18)
C27 P1 1.8458(12)
C29 C30 1.5326(18)
C30 C31 1.5283(18)
C30 P1 1.8516(13)
N1 Ni1 1.9620(10)
Ni1 P2 2.1978(5)
Ni1 P1 2.1983(5)
